data_4033285
loop_
_publ_author_name
'Coomber, Charlotte E.'
'Benhamou, Laure'
'Bu\<car, Dejan-Kre\<simir'
'Smith, Peter D.'
'Porter, Michael J.'
'Sheppard, Tom David'

_publ_section_title
;
 Silver-Free Palladium Catalyzed C(sp3)-H Arylation of Saturated Bicyclic
 Amine Scaffolds.
;
_journal_name_full 'The Journal of organic chemistry'
_journal_paper_doi 10.1021/acs.joc.7b02665
_journal_year 2017
_chemical_absolute_configuration syn
_chemical_formula_moiety 'C23 H28 N2 O2'
_chemical_formula_sum 'C23 H28 N2 O2'
_chemical_formula_weight 364.47
_space_group_IT_number 4
_symmetry_cell_setting monoclinic
_symmetry_Int_Tables_number 4
_symmetry_space_group_name_Hall 'P 2yb'
_symmetry_space_group_name_H-M 'P 1 21 1'
_atom_sites_solution_hydrogens mixed
_audit_creation_date 2017-05-30T14:28:57-00:00
_audit_creation_method 'WinGX routine CIF_UPDATE'
_cell_angle_alpha 90
_cell_angle_beta 104.5610(10)
_cell_angle_gamma 90
_cell_formula_units_Z 4
_cell_length_a 11.30940(10)
_cell_length_b 10.53060(10)
_cell_length_c 17.0804(2)
_cell_measurement_reflns_used 18048
_cell_measurement_temperature 150(1)
_cell_measurement_theta_max 73.326
_cell_measurement_theta_min 4.018
_cell_volume 1968.85(4)
_computing_cell_refinement 'CrysAlisPro 1.171.38.43 (Rigaku OD, 2015)'
_computing_data_collection 'CrysAlisPro 1.171.38.43 (Rigaku OD, 2015)'
_computing_data_reduction 'CrysAlisPro 1.171.38.43 (Rigaku OD, 2015)'
_computing_structure_refinement 'SHELXL-2014/7 (Sheldrick, 2014)'
_diffrn_ambient_environment N~2~
_diffrn_ambient_temperature 150(1)
_diffrn_detector 'CCD plate'
_diffrn_detector_area_resol_mean 5.2031
_diffrn_detector_type Atlas
_diffrn_measured_fraction_theta_full 0.999
_diffrn_measured_fraction_theta_max 0.999
_diffrn_measurement_device 'four-circle diffractometer'
_diffrn_measurement_device_type 'SuperNova, Dual, Cu at zero, Atlas'
_diffrn_measurement_method '\w scans'
_diffrn_orient_matrix_type 'CrysAlisPro convention (1999,Acta A55,543-557)'
_diffrn_orient_matrix_UB_11 0.0432168
_diffrn_orient_matrix_UB_12 0.0599526
_diffrn_orient_matrix_UB_13 -0.0702534
_diffrn_orient_matrix_UB_21 -0.131863
_diffrn_orient_matrix_UB_22 0.0426656
_diffrn_orient_matrix_UB_23 -0.0394085
_diffrn_orient_matrix_UB_31 0.0241737
_diffrn_orient_matrix_UB_32 0.1263042
_diffrn_orient_matrix_UB_33 0.0467765
_diffrn_radiation_monochromator mirror
_diffrn_radiation_probe x-ray
_diffrn_radiation_type CuK\a
_diffrn_radiation_wavelength 1.54184
_diffrn_reflns_av_R_equivalents 0.042
_diffrn_reflns_av_unetI/netI 0.0524
_diffrn_reflns_Laue_measured_fraction_full 0.999
_diffrn_reflns_Laue_measured_fraction_max 0.999
_diffrn_reflns_limit_h_max 13
_diffrn_reflns_limit_h_min -13
_diffrn_reflns_limit_k_max 12
_diffrn_reflns_limit_k_min -12
_diffrn_reflns_limit_l_max 20
_diffrn_reflns_limit_l_min -20
_diffrn_reflns_number 28886
_diffrn_reflns_point_group_measured_fraction_full 0.987
_diffrn_reflns_point_group_measured_fraction_max 0.987
_diffrn_reflns_theta_full 67.684
_diffrn_reflns_theta_max 68.233
_diffrn_reflns_theta_min 4.039
_diffrn_source 'micro-focus sealed X-ray tube'
_diffrn_source_type 'SuperNova (Cu) X-ray Source'
_exptl_absorpt_coefficient_mu 0.618
_exptl_absorpt_correction_T_max 0.98
_exptl_absorpt_correction_T_min 0.844
_exptl_absorpt_correction_type gaussian
_exptl_absorpt_process_details
;
        CrysAlisPro 1.171.38.43 (Rigaku Oxford Diffraction, 2015)
Numerical absorption correction based on gaussian integration over
                        a multifaceted crystal model
        Empirical absorption correction using spherical harmonics,
 implemented in SCALE3 ABSPACK scaling algorithm.
;
_exptl_crystal_colour colourless
_exptl_crystal_density_diffrn 1.23
_exptl_crystal_description needle
_exptl_crystal_F_000 784
_exptl_crystal_size_max 0.427
_exptl_crystal_size_mid 0.050
_exptl_crystal_size_min 0.033
_refine_diff_density_max 0.215
_refine_diff_density_min -0.202
_refine_diff_density_rms 0.04
_refine_ls_abs_structure_details
;
 Flack x determined using 2858 quotients [(I+)-(I-)]/[(I+)+(I-)]
 (Parsons, Flack and Wagner, Acta Cryst. B69 (2013) 249-259).
;
_refine_ls_abs_structure_Flack -0.10(12)
_refine_ls_extinction_method none
_refine_ls_goodness_of_fit_ref 0.989
_refine_ls_hydrogen_treatment mixed
_refine_ls_matrix_type full
_refine_ls_number_parameters 501
_refine_ls_number_reflns 7118
_refine_ls_number_restraints 1
_refine_ls_restrained_S_all 0.989
_refine_ls_R_factor_all 0.0453
_refine_ls_R_factor_gt 0.0411
_refine_ls_shift/su_max 0.001
_refine_ls_shift/su_mean 0
_refine_ls_structure_factor_coef Fsqd
_refine_ls_weighting_details 'w=1/[\s^2^(Fo^2^)+(0.0871P)^2^+0.0444P] where P=(Fo^2^+2Fc^2^)/3'
_refine_ls_weighting_scheme calc
_refine_ls_wR_factor_gt 0.1109
_refine_ls_wR_factor_ref 0.1141
_reflns_Friedel_coverage 0.865
_reflns_Friedel_fraction_full 0.973
_reflns_Friedel_fraction_max 0.973
_reflns_number_gt 6648
_reflns_number_total 7118
_reflns_threshold_expression 'I > 2\s(I)'
_cod_data_source_file jo7b02665_si_002.cif
_cod_data_source_block 2a
_cod_original_sg_symbol_H-M 'P 21'
_cod_database_code 4033285

loop_
_symmetry_equiv_pos_as_xyz
'x, y, z'
'-x, y+1/2, -z'

loop_
_atom_site_label
_atom_site_type_symbol
_atom_site_fract_x
_atom_site_fract_y
_atom_site_fract_z
_atom_site_U_iso_or_equiv
_atom_site_adp_type
_atom_site_occupancy
_atom_site_site_symmetry_order
_atom_site_calc_flag
_atom_site_refinement_flags_posn
_atom_site_refinement_flags_adp
O1 O 0.29825(16) 0.5618(2) 0.38049(11) 0.0446(5) Uani 1 1 d . .
O2 O 0.95643(17) 0.5033(2) 0.45585(12) 0.0433(5) Uani 1 1 d . .
N2 N 0.47845(18) 0.5598(2) 0.47544(11) 0.0300(4) Uani 1 1 d . .
N4 N 1.04649(19) 0.3279(2) 1.01307(12) 0.0308(4) Uani 1 1 d . .
N1 N 0.60350(18) 0.5727(2) 0.36316(12) 0.0330(5) Uani 1 1 d . .
N3 N 0.92345(19) 0.3491(2) 1.12676(13) 0.0317(4) Uani 1 1 d . .
O3 O 1.22122(18) 0.3916(3) 1.10144(12) 0.0625(8) Uani 1 1 d . .
O4 O 0.55012(19) 0.4140(3) 1.02353(13) 0.0526(5) Uani 1 1 d . .
C6 C 0.4100(2) 0.5629(2) 0.39927(14) 0.0279(5) Uani 1 1 d . .
C5 C 0.4825(2) 0.5670(2) 0.33640(13) 0.0263(4) Uani 1 1 d . .
C20 C 0.8798(2) 0.5143(3) 0.50628(15) 0.0344(5) Uani 1 1 d . .
C7 C 0.4246(2) 0.5558(3) 0.54432(14) 0.0316(5) Uani 1 1 d . .
H7 H 0.3492 0.6059 0.5297 0.038 Uiso 1 1 calc R U
C30 C 1.0949(2) 0.3193(2) 0.94202(14) 0.0305(5) Uani 1 1 d . .
H30 H 1.18 0.3481 0.9585 0.037 Uiso 1 1 calc R U
C29 C 1.1132(2) 0.3627(3) 1.08573(14) 0.0322(5) Uani 1 1 d . .
C17 C 0.7121(2) 0.5192(2) 0.60415(14) 0.0302(5) Uani 1 1 d . .
C26 C 1.0414(3) 0.3795(3) 1.28934(15) 0.0390(6) Uani 1 1 d . .
H26 H 1.0808 0.3901 1.3437 0.047 Uiso 1 1 calc R U
C27 C 1.1070(2) 0.3805(3) 1.23127(15) 0.0356(5) Uani 1 1 d . .
H27 H 1.1913 0.3916 1.2456 0.043 Uiso 1 1 calc R U
C3 C 0.4925(3) 0.5595(3) 0.19872(15) 0.0410(6) Uani 1 1 d . .
H3 H 0.4552 0.5549 0.1437 0.049 Uiso 1 1 calc R U
C4 C 0.4228(2) 0.5620(3) 0.25496(14) 0.0352(5) Uani 1 1 d . .
H4 H 0.338 0.5603 0.2384 0.042 Uiso 1 1 calc R U
C40 C 0.8077(2) 0.3631(3) 0.88781(14) 0.0313(5) Uani 1 1 d . .
C19 C 0.8077(2) 0.4096(3) 0.51123(15) 0.0347(5) Uani 1 1 d . .
H19 H 0.8143 0.3369 0.4818 0.042 Uiso 1 1 calc R U
C28 C 1.0442(2) 0.3644(2) 1.15099(14) 0.0284(5) Uani 1 1 d . .
C36 C 1.0926(2) 0.3443(3) 0.80390(14) 0.0328(5) Uani 1 1 d . .
C34 C 0.8957(2) 0.3546(3) 0.83339(14) 0.0317(5) Uani 1 1 d . .
H34 H 0.8617 0.4106 0.7874 0.038 Uiso 1 1 calc R U
C12 C 0.5034(2) 0.6116(2) 0.62349(14) 0.0286(5) Uani 1 1 d . .
C14 C 0.4244(2) 0.5677(3) 0.68241(14) 0.0330(5) Uani 1 1 d . .
C18 C 0.7263(2) 0.4121(3) 0.55938(15) 0.0332(5) Uani 1 1 d . .
H18 H 0.6795 0.3403 0.562 0.04 Uiso 1 1 calc R U
C1 C 0.6688(2) 0.5711(3) 0.30817(17) 0.0418(6) Uani 1 1 d . .
H1 H 0.7534 0.5751 0.3262 0.05 Uiso 1 1 calc R U
C11 C 0.6226(2) 0.5302(2) 0.65684(14) 0.0308(5) Uani 1 1 d . .
H11 H 0.6673 0.5728 0.7065 0.037 Uiso 1 1 calc R U
C35 C 1.0306(2) 0.4006(2) 0.86873(14) 0.0292(5) Uani 1 1 d . .
C22 C 0.7877(2) 0.6216(3) 0.59936(16) 0.0374(6) Uani 1 1 d . .
H22 H 0.7829 0.6936 0.6299 0.045 Uiso 1 1 calc R U
C41 C 0.7610(2) 0.2588(3) 0.91960(16) 0.0356(5) Uani 1 1 d . .
H41 H 0.7873 0.178 0.9098 0.043 Uiso 1 1 calc R U
C13 C 0.5261(2) 0.7524(3) 0.61977(15) 0.0360(5) Uani 1 1 d . .
H13A H 0.573 0.7686 0.5811 0.054 Uiso 1 1 calc R U
H13B H 0.5705 0.7819 0.6721 0.054 Uiso 1 1 calc R U
H13C H 0.4494 0.7962 0.6037 0.054 Uiso 1 1 calc R U
C25 C 0.9165(3) 0.3627(3) 1.26550(17) 0.0432(6) Uani 1 1 d . .
H25 H 0.8701 0.3607 1.3034 0.052 Uiso 1 1 calc R U
C21 C 0.8698(2) 0.6216(3) 0.55121(17) 0.0395(6) Uani 1 1 d . .
H21 H 0.9176 0.6928 0.5491 0.047 Uiso 1 1 calc R U
C43 C 0.6351(2) 0.3902(3) 0.98033(15) 0.0383(6) Uani 1 1 d . .
C2 C 0.6176(3) 0.5639(3) 0.22571(16) 0.0426(6) Uani 1 1 d . .
H2 H 0.6666 0.562 0.1894 0.051 Uiso 1 1 calc R U
C31 C 1.0963(3) 0.1846(3) 0.90577(17) 0.0408(6) Uani 1 1 d . .
H31A H 1.1782 0.1494 0.9191 0.049 Uiso 1 1 calc R U
H31B H 1.0425 0.1275 0.925 0.049 Uiso 1 1 calc R U
C45 C 0.7652(2) 0.4821(3) 0.90451(16) 0.0365(6) Uani 1 1 d . .
H45 H 0.7945 0.5543 0.8843 0.044 Uiso 1 1 calc R U
C32 C 1.0498(2) 0.2080(3) 0.81397(16) 0.0371(6) Uani 1 1 d . .
H32 H 1.077 0.1448 0.7801 0.045 Uiso 1 1 calc R U
C33 C 0.9109(3) 0.2235(3) 0.79623(17) 0.0410(6) Uani 1 1 d . .
H33A H 0.8748 0.1566 0.8217 0.049 Uiso 1 1 calc R U
H33B H 0.8737 0.2227 0.7385 0.049 Uiso 1 1 calc R U
C8 C 0.3898(3) 0.4219(3) 0.57001(16) 0.0438(6) Uani 1 1 d . .
H8A H 0.3023 0.4083 0.553 0.053 Uiso 1 1 calc R U
H8B H 0.4308 0.3555 0.5475 0.053 Uiso 1 1 calc R U
C9 C 0.4351(3) 0.4261(3) 0.66311(15) 0.0375(6) Uani 1 1 d . .
H9 H 0.3909 0.3692 0.6913 0.045 Uiso 1 1 calc R U
C15 C 0.4798(3) 0.6053(3) 0.77063(16) 0.0429(6) Uani 1 1 d . .
H15A H 0.4342 0.566 0.8045 0.064 Uiso 1 1 calc R U
H15B H 0.4767 0.6959 0.7759 0.064 Uiso 1 1 calc R U
H15C H 0.5632 0.5774 0.7868 0.064 Uiso 1 1 calc R U
C24 C 0.8620(2) 0.3488(3) 1.18382(17) 0.0388(6) Uani 1 1 d . .
H24 H 0.7777 0.3386 1.1679 0.047 Uiso 1 1 calc R U
C37 C 1.0452(3) 0.5410(3) 0.88445(17) 0.0395(6) Uani 1 1 d . .
H37A H 1.0089 0.5637 0.9276 0.059 Uiso 1 1 calc R U
H37B H 1.0054 0.5867 0.8364 0.059 Uiso 1 1 calc R U
H37C H 1.1305 0.5622 0.8993 0.059 Uiso 1 1 calc R U
C42 C 0.6758(2) 0.2713(3) 0.96588(16) 0.0408(6) Uani 1 1 d . .
H42 H 0.6467 0.1996 0.9868 0.049 Uiso 1 1 calc R U
C38 C 1.0444(3) 0.4003(3) 0.71888(16) 0.0436(6) Uani 1 1 d . .
H38A H 1.0874 0.3629 0.6828 0.065 Uiso 1 1 calc R U
H38B H 1.0571 0.4906 0.7208 0.065 Uiso 1 1 calc R U
H38C H 0.9587 0.3826 0.6999 0.065 Uiso 1 1 calc R U
C44 C 0.6810(2) 0.4957(3) 0.95005(16) 0.0409(6) Uani 1 1 d . .
H44 H 0.6551 0.5763 0.9604 0.049 Uiso 1 1 calc R U
C10 C 0.5733(3) 0.4050(3) 0.68458(17) 0.0405(6) Uani 1 1 d . .
H10A H 0.5945 0.3325 0.6558 0.049 Uiso 1 1 calc R U
H10B H 0.6052 0.3919 0.7423 0.049 Uiso 1 1 calc R U
C16 C 0.2937(3) 0.6193(4) 0.66112(18) 0.0483(7) Uani 1 1 d . .
H16A H 0.249 0.5835 0.6106 0.072 Uiso 1 1 calc R U
H16B H 0.2955 0.7101 0.6565 0.072 Uiso 1 1 calc R U
H16C H 0.2545 0.5966 0.7029 0.072 Uiso 1 1 calc R U
C23 C 1.0286(3) 0.6118(4) 0.4487(2) 0.0497(7) Uani 1 1 d . .
H23A H 0.9759 0.6822 0.4283 0.074 Uiso 1 1 calc R U
H23B H 1.0782 0.5931 0.412 0.074 Uiso 1 1 calc R U
H23C H 1.0801 0.633 0.5008 0.074 Uiso 1 1 calc R U
C39 C 1.2321(2) 0.3591(3) 0.82527(17) 0.0449(7) Uani 1 1 d . .
H39A H 1.263 0.3276 0.7815 0.067 Uiso 1 1 calc R U
H39B H 1.2675 0.3118 0.8735 0.067 Uiso 1 1 calc R U
H39C H 1.253 0.4473 0.8341 0.067 Uiso 1 1 calc R U
C46 C 0.4859(3) 0.3073(4) 1.0426(2) 0.0595(9) Uani 1 1 d . .
H46A H 0.45 0.2609 0.9941 0.089 Uiso 1 1 calc R U
H46B H 0.4227 0.3356 1.067 0.089 Uiso 1 1 calc R U
H46C H 0.5415 0.2532 1.0798 0.089 Uiso 1 1 calc R U
H2N H 0.557(5) 0.562(6) 0.482(3) 0.089 Uiso 1 1 d . U
H4N H 0.967(5) 0.307(6) 1.007(3) 0.089 Uiso 1 1 d . U

loop_
_atom_site_aniso_label
_atom_site_aniso_U_11
_atom_site_aniso_U_22
_atom_site_aniso_U_33
_atom_site_aniso_U_23
_atom_site_aniso_U_13
_atom_site_aniso_U_12
O1 0.0291(8) 0.0765(15) 0.0278(8) 0.0030(9) 0.0065(7) 0.0038(9)
O2 0.0370(9) 0.0499(12) 0.0460(11) -0.0100(9) 0.0161(8) -0.0040(8)
N2 0.0296(9) 0.0380(12) 0.0215(9) -0.0002(8) 0.0048(7) 0.0006(8)
N4 0.0297(9) 0.0370(12) 0.0254(9) 0.0019(8) 0.0061(7) -0.0043(8)
N1 0.0309(9) 0.0381(12) 0.0291(10) 0.0002(9) 0.0061(8) 0.0015(9)
N3 0.0344(10) 0.0265(11) 0.0338(10) -0.0028(8) 0.0081(8) -0.0009(8)
O3 0.0332(9) 0.121(2) 0.0339(10) -0.0142(12) 0.0097(7) -0.0235(12)
O4 0.0450(10) 0.0720(16) 0.0461(11) -0.0080(11) 0.0212(8) -0.0018(10)
C6 0.0321(11) 0.0251(11) 0.0258(11) 0.0010(9) 0.0060(9) 0.0027(9)
C5 0.0318(11) 0.0200(11) 0.0263(11) 0.0016(9) 0.0061(9) 0.0028(9)
C20 0.0275(10) 0.0408(15) 0.0323(12) -0.0046(10) 0.0026(9) 0.0016(10)
C7 0.0337(11) 0.0391(14) 0.0232(10) -0.0017(10) 0.0095(9) -0.0003(10)
C30 0.0298(10) 0.0350(13) 0.0275(11) 0.0031(10) 0.0086(9) -0.0001(9)
C29 0.0321(11) 0.0359(13) 0.0271(11) 0.0014(10) 0.0048(9) -0.0028(10)
C17 0.0310(10) 0.0293(13) 0.0270(11) 0.0017(9) 0.0014(9) 0.0013(9)
C26 0.0569(15) 0.0326(14) 0.0268(11) 0.0021(10) 0.0091(10) 0.0092(11)
C27 0.0360(12) 0.0373(15) 0.0310(12) 0.0032(10) 0.0040(9) 0.0028(10)
C3 0.0509(14) 0.0485(17) 0.0230(11) 0.0059(11) 0.0083(10) 0.0095(12)
C4 0.0344(11) 0.0436(15) 0.0256(11) 0.0046(10) 0.0035(9) 0.0061(11)
C40 0.0273(10) 0.0378(14) 0.0257(10) -0.0021(10) 0.0011(8) 0.0010(9)
C19 0.0345(11) 0.0307(13) 0.0365(12) -0.0042(10) 0.0041(9) 0.0048(10)
C28 0.0331(11) 0.0234(11) 0.0275(11) 0.0010(9) 0.0055(8) -0.0003(9)
C36 0.0356(12) 0.0375(14) 0.0261(11) 0.0010(10) 0.0095(9) 0.0019(10)
C34 0.0319(11) 0.0353(14) 0.0268(11) -0.0009(10) 0.0052(9) -0.0009(10)
C12 0.0356(11) 0.0274(12) 0.0238(11) -0.0001(9) 0.0094(9) 0.0016(9)
C14 0.0392(12) 0.0383(14) 0.0230(11) 0.0012(10) 0.0103(9) 0.0009(10)
C18 0.0323(11) 0.0268(12) 0.0379(12) 0.0015(10) 0.0039(9) 0.0011(9)
C1 0.0328(12) 0.0557(18) 0.0391(13) 0.0005(13) 0.0130(10) 0.0025(12)
C11 0.0366(11) 0.0292(13) 0.0248(11) 0.0020(9) 0.0042(9) -0.0003(9)
C35 0.0323(11) 0.0294(13) 0.0262(10) 0.0002(9) 0.0078(8) -0.0018(9)
C22 0.0399(13) 0.0336(14) 0.0383(13) -0.0120(11) 0.0093(11) -0.0047(10)
C41 0.0334(11) 0.0368(14) 0.0349(13) -0.0052(10) 0.0054(10) -0.0042(10)
C13 0.0484(14) 0.0293(14) 0.0323(12) -0.0007(10) 0.0138(10) 0.0026(10)
C25 0.0556(16) 0.0404(15) 0.0409(14) 0.0015(12) 0.0257(12) 0.0055(12)
C21 0.0370(12) 0.0390(15) 0.0423(14) -0.0070(11) 0.0096(11) -0.0089(11)
C43 0.0290(11) 0.0555(18) 0.0282(11) -0.0039(11) 0.0033(9) -0.0010(11)
C2 0.0489(14) 0.0498(16) 0.0344(13) 0.0049(12) 0.0204(11) 0.0092(13)
C31 0.0524(15) 0.0332(14) 0.0402(14) 0.0075(11) 0.0182(12) 0.0111(11)
C45 0.0360(12) 0.0377(15) 0.0342(13) 0.0030(11) 0.0060(10) 0.0033(10)
C32 0.0441(13) 0.0346(14) 0.0354(13) -0.0077(11) 0.0152(10) 0.0041(11)
C33 0.0437(14) 0.0431(16) 0.0387(13) -0.0144(12) 0.0148(11) -0.0087(12)
C8 0.0526(15) 0.0485(17) 0.0327(13) -0.0082(12) 0.0151(11) -0.0191(13)
C9 0.0518(14) 0.0344(14) 0.0302(12) 0.0019(10) 0.0179(10) -0.0101(11)
C15 0.0554(15) 0.0500(17) 0.0263(12) -0.0027(11) 0.0157(11) -0.0036(13)
C24 0.0378(13) 0.0372(15) 0.0456(15) -0.0044(11) 0.0180(11) -0.0009(10)
C37 0.0496(14) 0.0297(14) 0.0416(14) -0.0008(11) 0.0161(11) -0.0064(11)
C42 0.0388(13) 0.0483(17) 0.0332(13) -0.0016(11) 0.0052(10) -0.0107(11)
C38 0.0473(14) 0.0565(19) 0.0288(12) 0.0033(12) 0.0131(10) 0.0017(13)
C44 0.0373(12) 0.0463(16) 0.0365(13) -0.0045(12) 0.0047(10) 0.0084(12)
C10 0.0537(15) 0.0326(14) 0.0384(13) 0.0092(11) 0.0174(11) 0.0024(12)
C16 0.0445(14) 0.067(2) 0.0382(15) 0.0066(14) 0.0201(12) 0.0056(13)
C23 0.0418(14) 0.060(2) 0.0504(17) -0.0082(14) 0.0181(12) -0.0092(13)
C39 0.0403(14) 0.062(2) 0.0362(13) 0.0000(13) 0.0172(11) -0.0002(13)
C46 0.0433(15) 0.093(3) 0.0472(17) 0.0024(17) 0.0209(13) -0.0088(16)

loop_
_atom_type_symbol
_atom_type_description
_atom_type_scat_dispersion_real
_atom_type_scat_dispersion_imag
_atom_type_scat_source
C C 0.0181 0.0091 'International Tables Vol C Tables 4.2.6.8 and 6.1.1.4'
H H 0 0 'International Tables Vol C Tables 4.2.6.8 and 6.1.1.4'
N N 0.0311 0.018 'International Tables Vol C Tables 4.2.6.8 and 6.1.1.4'
O O 0.0492 0.0322 'International Tables Vol C Tables 4.2.6.8 and 6.1.1.4'

loop_
_exptl_crystal_face_index_h
_exptl_crystal_face_index_k
_exptl_crystal_face_index_l
_exptl_crystal_face_perp_dist
7 0 -4 0.0164
0 7 -1 0.21
0 -7 1 0.21
-1 0 -10 0.0257
1 0 10 0.0242
-7 0 4 0.0164

loop_
_geom_angle_atom_site_label_1
_geom_angle_atom_site_label_2
_geom_angle_atom_site_label_3
_geom_angle
C20 O2 C23 116.8(2)
C6 N2 C7 122.0(2)
C6 N2 H2N 117(3)
C7 N2 H2N 121(3)
C29 N4 C30 123.5(2)
C29 N4 H4N 119(3)
C30 N4 H4N 117(3)
C1 N1 C5 117.5(2)
C24 N3 C28 117.1(2)
C43 O4 C46 116.6(3)
O1 C6 N2 124.2(2)
O1 C6 C5 121.7(2)
N2 C6 C5 114.10(19)
N1 C5 C4 123.1(2)
N1 C5 C6 116.97(19)
C4 C5 C6 119.9(2)
O2 C20 C21 124.7(2)
O2 C20 C19 116.4(2)
C21 C20 C19 118.9(2)
N2 C7 C12 115.6(2)
N2 C7 C8 116.2(2)
C12 C7 C8 103.31(19)
N2 C7 H7 107.1
C12 C7 H7 107.1
C8 C7 H7 107.1
N4 C30 C35 116.3(2)
N4 C30 C31 115.7(2)
C35 C30 C31 103.5(2)
N4 C30 H30 106.9
C35 C30 H30 106.9
C31 C30 H30 106.9
O3 C29 N4 125.0(2)
O3 C29 C28 120.5(2)
N4 C29 C28 114.5(2)
C22 C17 C18 116.0(2)
C22 C17 C11 119.1(2)
C18 C17 C11 124.9(2)
C25 C26 C27 119.0(2)
C25 C26 H26 120.5
C27 C26 H26 120.5
C26 C27 C28 118.4(2)
C26 C27 H27 120.8
C28 C27 H27 120.8
C2 C3 C4 118.9(2)
C2 C3 H3 120.6
C4 C3 H3 120.6
C5 C4 C3 118.5(2)
C5 C4 H4 120.7
C3 C4 H4 120.7
C41 C40 C45 116.5(2)
C41 C40 C34 124.2(2)
C45 C40 C34 119.2(2)
C18 C19 C20 120.8(2)
C18 C19 H19 119.6
C20 C19 H19 119.6
N3 C28 C27 123.5(2)
N3 C28 C29 116.6(2)
C27 C28 C29 119.9(2)
C39 C36 C38 106.6(2)
C39 C36 C32 113.7(2)
C38 C36 C32 114.7(2)
C39 C36 C35 114.1(2)
C38 C36 C35 114.0(2)
C32 C36 C35 93.69(18)
C40 C34 C33 117.3(2)
C40 C34 C35 117.88(19)
C33 C34 C35 103.6(2)
C40 C34 H34 105.6
C33 C34 H34 105.6
C35 C34 H34 105.6
C13 C12 C7 113.9(2)
C13 C12 C14 116.5(2)
C7 C12 C14 98.81(19)
C13 C12 C11 114.2(2)
C7 C12 C11 111.3(2)
C14 C12 C11 100.38(18)
C15 C14 C16 105.9(2)
C15 C14 C9 115.2(2)
C16 C14 C9 114.6(2)
C15 C14 C12 113.3(2)
C16 C14 C12 114.4(2)
C9 C14 C12 93.44(18)
C19 C18 C17 121.8(2)
C19 C18 H18 119.1
C17 C18 H18 119.1
N1 C1 C2 123.6(2)
N1 C1 H1 118.2
C2 C1 H1 118.2
C17 C11 C10 117.4(2)
C17 C11 C12 117.62(19)
C10 C11 C12 103.4(2)
C17 C11 H11 105.8
C10 C11 H11 105.8
C12 C11 H11 105.8
C37 C35 C30 113.1(2)
C37 C35 C36 116.7(2)
C30 C35 C36 99.23(18)
C37 C35 C34 115.1(2)
C30 C35 C34 110.9(2)
C36 C35 C34 100.16(18)
C21 C22 C17 123.2(2)
C21 C22 H22 118.4
C17 C22 H22 118.4
C40 C41 C42 122.1(3)
C40 C41 H41 119
C42 C41 H41 119
C12 C13 H13A 109.5
C12 C13 H13B 109.5
H13A C13 H13B 109.5
C12 C13 H13C 109.5
H13A C13 H13C 109.5
H13B C13 H13C 109.5
C26 C25 C24 118.3(2)
C26 C25 H25 120.8
C24 C25 H25 120.8
C22 C21 C20 119.2(2)
C22 C21 H21 120.4
C20 C21 H21 120.4
O4 C43 C42 124.9(3)
O4 C43 C44 115.8(3)
C42 C43 C44 119.4(2)
C3 C2 C1 118.4(2)
C3 C2 H2 120.8
C1 C2 H2 120.8
C32 C31 C30 103.0(2)
C32 C31 H31A 111.2
C30 C31 H31A 111.2
C32 C31 H31B 111.2
C30 C31 H31B 111.2
H31A C31 H31B 109.1
C44 C45 C40 122.0(3)
C44 C45 H45 119
C40 C45 H45 119
C33 C32 C36 102.4(2)
C33 C32 C31 106.8(2)
C36 C32 C31 103.1(2)
C33 C32 H32 114.4
C36 C32 H32 114.4
C31 C32 H32 114.4
C32 C33 C34 103.2(2)
C32 C33 H33A 111.1
C34 C33 H33A 111.1
C32 C33 H33B 111.1
C34 C33 H33B 111.1
H33A C33 H33B 109.1
C9 C8 C7 102.9(2)
C9 C8 H8A 111.2
C7 C8 H8A 111.2
C9 C8 H8B 111.2
C7 C8 H8B 111.2
H8A C8 H8B 109.1
C10 C9 C14 102.7(2)
C10 C9 C8 107.3(2)
C14 C9 C8 103.0(2)
C10 C9 H9 114.2
C14 C9 H9 114.2
C8 C9 H9 114.2
C14 C15 H15A 109.5
C14 C15 H15B 109.5
H15A C15 H15B 109.5
C14 C15 H15C 109.5
H15A C15 H15C 109.5
H15B C15 H15C 109.5
N3 C24 C25 123.8(2)
N3 C24 H24 118.1
C25 C24 H24 118.1
C35 C37 H37A 109.5
C35 C37 H37B 109.5
H37A C37 H37B 109.5
C35 C37 H37C 109.5
H37A C37 H37C 109.5
H37B C37 H37C 109.5
C43 C42 C41 119.7(3)
C43 C42 H42 120.2
C41 C42 H42 120.2
C36 C38 H38A 109.5
C36 C38 H38B 109.5
H38A C38 H38B 109.5
C36 C38 H38C 109.5
H38A C38 H38C 109.5
H38B C38 H38C 109.5
C45 C44 C43 120.4(3)
C45 C44 H44 119.8
C43 C44 H44 119.8
C9 C10 C11 103.1(2)
C9 C10 H10A 111.1
C11 C10 H10A 111.1
C9 C10 H10B 111.1
C11 C10 H10B 111.1
H10A C10 H10B 109.1
C14 C16 H16A 109.5
C14 C16 H16B 109.5
H16A C16 H16B 109.5
C14 C16 H16C 109.5
H16A C16 H16C 109.5
H16B C16 H16C 109.5
O2 C23 H23A 109.5
O2 C23 H23B 109.5
H23A C23 H23B 109.5
O2 C23 H23C 109.5
H23A C23 H23C 109.5
H23B C23 H23C 109.5
C36 C39 H39A 109.5
C36 C39 H39B 109.5
H39A C39 H39B 109.5
C36 C39 H39C 109.5
H39A C39 H39C 109.5
H39B C39 H39C 109.5
O4 C46 H46A 109.5
O4 C46 H46B 109.5
H46A C46 H46B 109.5
O4 C46 H46C 109.5
H46A C46 H46C 109.5
H46B C46 H46C 109.5

loop_
_geom_bond_atom_site_label_1
_geom_bond_atom_site_label_2
_geom_bond_distance
O1 C6 1.223(3)
O2 C20 1.372(3)
O2 C23 1.427(4)
N2 C6 1.337(3)
N2 C7 1.455(3)
N2 H2N 0.87(5)
N4 C29 1.331(3)
N4 C30 1.454(3)
N4 H4N 0.90(5)
N1 C1 1.333(3)
N1 C5 1.331(3)
N3 C24 1.332(3)
N3 C28 1.333(3)
O3 C29 1.222(3)
O4 C43 1.374(3)
O4 C46 1.419(5)
C6 C5 1.507(3)
C5 C4 1.386(3)
C20 C21 1.386(4)
C20 C19 1.387(4)
C7 C12 1.537(3)
C7 C8 1.556(4)
C7 H7 0.98
C30 C35 1.540(3)
C30 C31 1.550(4)
C30 H30 0.98
C29 C28 1.513(3)
C17 C22 1.391(4)
C17 C18 1.395(4)
C17 C11 1.519(3)
C26 C25 1.380(4)
C26 C27 1.380(4)
C26 H26 0.93
C27 C28 1.387(3)
C27 H27 0.93
C3 C2 1.374(4)
C3 C4 1.387(4)
C3 H3 0.93
C4 H4 0.93
C40 C41 1.387(4)
C40 C45 1.397(4)
C40 C34 1.525(3)
C19 C18 1.381(4)
C19 H19 0.93
C36 C39 1.535(4)
C36 C38 1.535(3)
C36 C32 1.539(4)
C36 C35 1.568(3)
C34 C33 1.547(4)
C34 C35 1.570(3)
C34 H34 0.98
C12 C13 1.508(4)
C12 C14 1.574(3)
C12 C11 1.578(3)
C14 C15 1.531(4)
C14 C16 1.531(4)
C14 C9 1.539(4)
C18 H18 0.93
C1 C2 1.384(4)
C1 H1 0.93
C11 C10 1.551(4)
C11 H11 0.98
C35 C37 1.505(4)
C22 C21 1.387(4)
C22 H22 0.93
C41 C42 1.398(4)
C41 H41 0.93
C13 H13A 0.96
C13 H13B 0.96
C13 H13C 0.96
C25 C24 1.384(4)
C25 H25 0.93
C21 H21 0.93
C43 C42 1.378(5)
C43 C44 1.380(4)
C2 H2 0.93
C31 C32 1.543(4)
C31 H31A 0.97
C31 H31B 0.97
C45 C44 1.380(4)
C45 H45 0.93
C32 C33 1.533(4)
C32 H32 0.98
C33 H33A 0.97
C33 H33B 0.97
C8 C9 1.544(4)
C8 H8A 0.97
C8 H8B 0.97
C9 C10 1.529(4)
C9 H9 0.98
C15 H15A 0.96
C15 H15B 0.96
C15 H15C 0.96
C24 H24 0.93
C37 H37A 0.96
C37 H37B 0.96
C37 H37C 0.96
C42 H42 0.93
C38 H38A 0.96
C38 H38B 0.96
C38 H38C 0.96
C44 H44 0.93
C10 H10A 0.97
C10 H10B 0.97
C16 H16A 0.96
C16 H16B 0.96
C16 H16C 0.96
C23 H23A 0.96
C23 H23B 0.96
C23 H23C 0.96
C39 H39A 0.96
C39 H39B 0.96
C39 H39C 0.96
C46 H46A 0.96
C46 H46B 0.96
C46 H46C 0.96
